data_7114466
loop_
_publ_author_name
'Kim, Jong-Young'
'Norquist, Alexander J.'
'O'Hare, Dermot'

_publ_section_title
;
 The first organically templated thorium compounds, [C4N2H12]0.5[ThF5] and
 [C5N2H14][ThF6]\\times 0.5H2O
;
_journal_issue 19
_journal_name_full 'Chemical Communications'
_journal_page_first 2198
_journal_page_last 2199
_journal_paper_doi 10.1039/b206749h
_journal_year 2002
_chemical_compound_source ?
_chemical_formula_moiety ' C5 H14 F6 N2 O0.50 Th1 '
_chemical_formula_sum 'C5 H14 F6 N2 O0.5 Th'
_chemical_formula_weight 456.21
_space_group_IT_number 60
_symmetry_cell_setting orthorhombic
_symmetry_space_group_name_Hall '-P 2b 2ac'
_symmetry_space_group_name_H-M 'P c n b'
_audit_creation_date 02-12-08
_audit_creation_method CRYSTALS_ver_12-03-99
_cell_angle_alpha 90
_cell_angle_beta 90
_cell_angle_gamma 90
_cell_formula_units_Z 8
_cell_length_a 6.8048(2)
_cell_length_b 17.6478(6)
_cell_length_c 17.7611(7)
_cell_measurement_reflns_used 2682
_cell_measurement_temperature 150
_cell_measurement_theta_max 27
_cell_measurement_theta_min 5
_cell_volume 2132.93(13)
_computing_cell_refinement
; 
Denzo/Scalepack (Otwinowski & Minor, 1996) 
;
_computing_data_collection
; 
COLLECT (Nonius BV, 1997) 
;
_computing_data_reduction
; 
Denzo/Scalepack (Otwinowski & Minor, 1996) 
;
_computing_structure_solution
; 
SHELXS 86 (Sheldrick, 1986) 
;
_diffrn_ambient_temperature 150
_diffrn_measured_fraction_theta_max 0.993
_diffrn_measurement_device_type
; 
Enraf Nonius Kappa CCD 
;
_diffrn_measurement_method \w
_diffrn_radiation_monochromator graphite
_diffrn_radiation_type 'Mo K\a'
_diffrn_radiation_wavelength 0.71073
_diffrn_reflns_av_R_equivalents 0.03
_diffrn_reflns_limit_h_max 8
_diffrn_reflns_limit_h_min -8
_diffrn_reflns_limit_k_max 22
_diffrn_reflns_limit_k_min -22
_diffrn_reflns_limit_l_max 22
_diffrn_reflns_limit_l_min -22
_diffrn_reflns_number 4797
_diffrn_reflns_theta_max 27.46
_diffrn_reflns_theta_min 5.12
_diffrn_standards_decay_% 0.00
_diffrn_standards_interval_count 0
_diffrn_standards_interval_time 0
_diffrn_standards_number 0
_exptl_absorpt_coefficient_mu 14.039
_exptl_absorpt_correction_T_max 0.76
_exptl_absorpt_correction_T_min 0.33
_exptl_absorpt_correction_type multi-scan
_exptl_crystal_colour ' colorless '
_exptl_crystal_density_diffrn 2.841
_exptl_crystal_density_meas ?
_exptl_crystal_description ' plate '
_exptl_crystal_F_000 1585.162
_exptl_crystal_size_max 0.14
_exptl_crystal_size_mid 0.08
_exptl_crystal_size_min 0.02
_refine_diff_density_max 1.72
_refine_diff_density_min -1.41
_refine_ls_extinction_coef 18.9(35)
_refine_ls_extinction_method 'Larson 1970 Crystallographic Computing eq 22'
_refine_ls_goodness_of_fit_ref 0.8380
_refine_ls_number_parameters 142
_refine_ls_number_reflns 1683
_refine_ls_R_factor_gt 0.0301
_refine_ls_shift/su_max 0.000128
_refine_ls_structure_factor_coef Fsqd
_refine_ls_weighting_details
;
Chebychev polynomial with 5 parameters, Carruthers & Watkin , 1979, 
11.9     17.8     10.2     3.88     1.13    
;
_refine_ls_weighting_scheme calc
_refine_ls_wR_factor_ref 0.0739
_reflns_limit_h_max 8
_reflns_limit_h_min 0
_reflns_limit_k_max 22
_reflns_limit_k_min 0
_reflns_limit_l_max 22
_reflns_limit_l_min 0
_reflns_number_gt 1683
_reflns_number_total 2423
_reflns_threshold_expression >3.00\s(I)
_cod_data_source_file b206749h.txt
_cod_data_source_block CRYSTALS_cif
_cod_depositor_comments
;
The following automatic conversions were performed:

'_symmetry_cell_setting' value 'Orthorhombic ' changed to
'orthorhombic' according to
/usr/data/users/saulius/automatic-downloads/retrospective/RSC/lib/dictionaries/cif_core.dic
dictionary named 'cif_core.dic' version 2.4.2 from 2011-04-26.

Automatic conversion script
Id: cif_fix_values 2281 2013-09-26 08:29:07Z andrius 

The following automatic conversions were performed:

'_exptl_crystal_density_meas' value 'not measured' was changed to '?'
- the value is perceived as not measured.

Automatic conversion script
Id: cif_fix_values 3008 2015-01-20 13:52:24Z robertas 
;
_cod_original_cell_volume 2132.9
_cod_original_sg_symbol_H-M 'P c n b '
_cod_original_formula_sum ' C5 H14 F6 N2 O0.50 Th1 '
_cod_database_code 7114466

loop_
_symmetry_equiv_pos_as_xyz
x,y,z
-x,-y,-z
-x+1/2,y,z+1/2
x+1/2,-y,-z+1/2
x+1/2,-y+1/2,z+1/2
-x+1/2,y+1/2,-z+1/2
-x,-y+1/2,z
x,y+1/2,-z

loop_
_atom_site_label
_atom_site_type_symbol
_atom_site_fract_x
_atom_site_fract_y
_atom_site_fract_z
_atom_site_U_iso_or_equiv
_atom_site_occupancy
_atom_site_adp_type
TH1 TH 0.07915(4) 0.035451(15) 0.282378(15) 0.0154 1.0000 Uani
F2 F 0.3752(7) 0.0789(3) 0.2239(3) 0.0244 1.0000 Uani
F1 F 0.0204(8) -0.0114(4) 0.4021(3) 0.0401 1.0000 Uani
F4 F -0.2608(8) 0.0555(3) 0.3006(3) 0.0243 1.0000 Uani
F5 F 0.3754(7) -0.0194(3) 0.3305(3) 0.0235 1.0000 Uani
F3 F 0.0202(9) 0.1511(3) 0.2244(4) 0.0395 1.0000 Uani
F6 F 0.1612(11) 0.1276(4) 0.3633(4) 0.0562 1.0000 Uani
O1 O 0.0000 0.2500 0.4374(9) 0.1645 1.0000 Uani
N1 N -0.2964(14) 0.2367(5) 0.2374(6) 0.0478 1.0000 Uani
N2 N -0.2948(16) 0.0008(9) 0.4871(6) 0.0702 1.0000 Uani
C1 C -0.4109(17) 0.2254(6) 0.3048(6) 0.0393 1.0000 Uani
C4 C -0.409(2) 0.0687(8) 0.4739(6) 0.0488 1.0000 Uani
C2 C -0.4038(16) 0.2273(5) 0.1650(6) 0.0369 1.0000 Uani
C5 C -0.4028(16) -0.0717(8) 0.4824(6) 0.0456 1.0000 Uani
C3 C -0.277(5) 0.2414(16) 0.1044(13) 0.0630 0.5000 Uani
C6 C -0.315(7) 0.129(3) 0.4890(19) 0.1197 0.5000 Uani
H6 H -0.3282 0.2373 0.3503 0.0483 1.0000 Uiso
H5 H -0.4522 0.1708 0.3075 0.0483 1.0000 Uiso
H1 H -0.2389 0.2892 0.2392 0.0393 1.0000 Uiso
H2 H -0.1825 0.1993 0.2384 0.0393 1.0000 Uiso
H11 H -0.4385 0.0642 0.4187 0.0605 1.0000 Uiso
H7 H -0.4528 0.1738 0.1583 0.0462 1.0000 Uiso
H13 H -0.3171 -0.1139 0.5032 0.0576 1.0000 Uiso
H12 H -0.4310 -0.0834 0.4282 0.0576 1.0000 Uiso
H8 H -0.3428 0.2340 0.0548 0.0771 0.5000 Uiso
H9 H -0.2182 0.2929 0.1073 0.0771 0.5000 Uiso
H10 H -0.1607 0.2031 0.1062 0.0771 0.5000 Uiso
H14 H -0.1804 0.1331 0.4603 0.1162 0.5000 Uiso
H15 H -0.2812 0.1369 0.5436 0.1162 0.5000 Uiso
H16 H -0.3881 0.1779 0.4721 0.1162 0.5000 Uiso
H3 H -0.2349 0.0051 0.5391 0.0600 1.0000 Uiso
H4 H -0.1826 -0.0001 0.4496 0.0600 1.0000 Uiso
H17 H 0.0425 0.2043 0.4111 0.0500 1.0000 Uiso

loop_
_atom_site_aniso_label
_atom_site_aniso_U_11
_atom_site_aniso_U_22
_atom_site_aniso_U_33
_atom_site_aniso_U_23
_atom_site_aniso_U_13
_atom_site_aniso_U_12
Th1 0.00749(17) 0.01761(18) 0.02103(18) 0.00004(12) 0.00034(13) 0.00013(11)
F2 0.016(2) 0.019(2) 0.039(3) 0.006(2) -0.001(2) 0.0030(18)
F1 0.019(3) 0.078(4) 0.023(3) 0.008(3) -0.002(2) -0.006(3)
F4 0.013(2) 0.029(2) 0.031(2) -0.004(2) 0.003(2) -0.000(2)
F5 0.019(2) 0.026(3) 0.025(2) 0.0030(19) 0.0035(19) 0.0008(19)
F3 0.020(3) 0.025(3) 0.074(4) 0.012(3) 0.001(3) -0.001(2)
F6 0.056(4) 0.051(4) 0.062(4) -0.032(4) -0.004(4) -0.003(3)
O1 0.31(3) 0.147(17) 0.040(8) 0.0000 0.0000 0.18(2)
N1 0.030(5) 0.035(5) 0.078(7) 0.000(5) 0.005(5) 0.004(4)
N2 0.032(6) 0.129(11) 0.049(6) 0.011(7) 0.011(5) 0.014(7)
C1 0.037(6) 0.031(5) 0.050(6) -0.001(4) -0.014(5) 0.003(5)
C4 0.045(7) 0.074(8) 0.027(5) -0.001(5) -0.001(6) -0.006(7)
C2 0.034(5) 0.028(5) 0.049(6) -0.005(4) 0.001(5) -0.001(4)
C5 0.023(5) 0.075(8) 0.039(6) 0.004(6) 0.003(5) 0.010(6)
C3 0.09(2) 0.064(15) 0.039(11) 0.017(12) -0.005(15) -0.004(17)
C6 0.09(3) 0.22(5) 0.046(17) 0.03(3) -0.025(18) -0.04(4)

loop_
_atom_type_symbol
_atom_type_scat_dispersion_real
_atom_type_scat_dispersion_imag
_atom_type_scat_Cromer_Mann_a1
_atom_type_scat_Cromer_Mann_b1
_atom_type_scat_Cromer_Mann_a2
_atom_type_scat_Cromer_Mann_b2
_atom_type_scat_Cromer_Mann_a3
_atom_type_scat_Cromer_Mann_b3
_atom_type_scat_Cromer_Mann_a4
_atom_type_scat_Cromer_Mann_b4
_atom_type_scat_Cromer_Mann_c
_atom_type_scat_source
'Th  ' -8.1270 8.8700 35.5645 0.5634 23.4219 3.4620 12.7473 17.8309 4.8070 99.1722 13.4314 International_Tables_Vol_IV_Table_2.2B
'F   ' 0.0140 0.0100 3.5392 10.2825 2.6412 4.2944 1.5170 0.2615 1.0243 26.1476 0.2776 International_Tables_Vol_IV_Table_2.2B
'C   ' 0.0033 0.0016 2.3100 20.8439 1.0200 10.2075 1.5886 0.5687 0.8650 51.6512 0.2156 International_Tables_Vol_IV_Table_2.2B
'N   ' 0.0061 0.0033 12.2126 0.0057 3.1322 9.8933 2.0125 28.9975 1.1663 0.5826 -11.5290 International_Tables_Vol_IV_Table_2.2B
'H   ' 0.0000 0.0000 0.4930 10.5109 0.3229 26.1257 0.1402 3.1424 0.0408 57.7997 0.0030 International_Tables_Vol_IV_Table_2.2B
'O   ' 0.0106 0.0060 3.0485 13.2771 2.2868 5.7011 1.5463 0.3239 0.8670 32.9089 0.2508 International_Tables_Vol_IV_Table_2.2B

loop_
_geom_angle_atom_site_label_1
_geom_angle_site_symmetry_1
_geom_angle_atom_site_label_2
_geom_angle_atom_site_label_3
_geom_angle_site_symmetry_3
_geom_angle
_geom_angle_publ_flag
Th1 4_455 Th1 Th1 4_555 126.914(15) yes
Th1 4_455 Th1 F2 . 136.67(13) yes
Th1 4_555 Th1 F2 . 38.84(11) yes
Th1 4_455 Th1 F2 4_455 37.73(12) yes
Th1 4_555 Th1 F2 4_455 102.81(12) yes
F2 . Th1 F2 4_455 136.12(9) yes
Th1 4_455 Th1 F1 . 90.33(14) yes
Th1 4_555 Th1 F1 . 108.34(15) yes
F2 . Th1 F1 . 131.17(19) yes
F2 4_455 Th1 F1 . 69.5(2) yes
Th1 4_455 Th1 F4 . 38.26(12) yes
Th1 4_555 Th1 F4 . 165.17(12) yes
F2 . Th1 F4 . 146.67(16) yes
F2 4_455 Th1 F4 . 64.88(17) yes
F1 . Th1 F4 . 76.06(19) yes
Th1 4_455 Th1 F4 4_555 90.01(12) yes
Th1 4_555 Th1 F4 4_555 36.90(12) yes
F2 . Th1 F4 4_555 64.69(17) yes
F2 4_455 Th1 F4 4_555 71.52(17) yes
F1 . Th1 F4 4_555 113.4(2) yes
Th1 4_455 Th1 F5 . 136.74(12) yes
Th1 4_555 Th1 F5 . 38.89(12) yes
F2 . Th1 F5 . 64.89(17) yes
F2 4_455 Th1 F5 . 99.21(16) yes
F1 . Th1 F5 . 70.93(19) yes
Th1 4_455 Th1 F5 4_455 37.77(12) yes
Th1 4_555 Th1 F5 4_455 102.73(12) yes
F2 . Th1 F5 4_455 99.10(17) yes
F2 4_455 Th1 F5 4_455 63.13(17) yes
F1 . Th1 F5 4_455 127.68(18) yes
Th1 4_455 Th1 F3 . 90.04(15) yes
Th1 4_555 Th1 F3 . 108.04(15) yes
F2 . Th1 F3 . 70.78(19) yes
F2 4_455 Th1 F3 . 127.30(19) yes
F1 . Th1 F3 . 133.7(2) yes
Th1 4_455 Th1 F6 . 131.0(2) yes
Th1 4_555 Th1 F6 . 102.1(2) yes
F2 . Th1 F6 . 80.6(2) yes
F2 4_455 Th1 F6 . 140.1(2) yes
F1 . Th1 F6 . 73.3(3) yes
F4 . Th1 F4 4_555 128.27(15) yes
F4 . Th1 F5 . 146.76(16) yes
F4 4_555 Th1 F5 . 64.72(17) yes
F4 . Th1 F5 4_455 64.90(17) yes
F4 4_555 Th1 F5 4_455 71.48(17) yes
F5 . Th1 F5 4_455 136.1(1) yes
F4 . Th1 F3 . 76.09(19) yes
F4 4_555 Th1 F3 . 112.9(2) yes
F5 . Th1 F3 . 131.25(18) yes
F5 4_455 Th1 F3 . 69.0(2) yes
F4 . Th1 F6 . 92.7(2) yes
F4 4_555 Th1 F6 . 139.0(2) yes
F5 . Th1 F6 . 81.6(2) yes
F5 4_455 Th1 F6 . 138.5(2) yes
F3 . Th1 F6 . 71.9(3) yes
Th1 . F2 Th1 4_555 103.43(18) yes
Th1 . F4 Th1 4_455 104.84(19) yes
Th1 . F5 Th1 4_555 103.35(18) yes
H17 . O1 H17 7_555 122.800 no
C1 . N1 C2 . 115.8(9) yes
C1 . N1 H1 . 108.019 no
C2 . N1 H1 . 108.727 no
C1 . N1 H2 . 107.876 no
C2 . N1 H2 . 108.574 no
H1 . N1 H2 . 107.507 no
C4 . N2 C5 . 116.1(10) yes
C4 . N2 H3 . 107.603 no
C5 . N2 H3 . 108.527 no
C4 . N2 H4 . 108.102 no
C5 . N2 H4 . 108.881 no
H3 . N2 H4 . 107.316 no
N1 . C1 C1 7_455 111.1(7) yes
N1 . C1 H6 . 109.615 no
C1 7_455 C1 H6 . 109.445 no
N1 . C1 H5 . 108.844 no
C1 7_455 C1 H5 . 109.328 no
H6 . C1 H5 . 108.513 no
N2 . C4 C5 2_456 113.8(11) yes
N2 . C4 C6 . 112.8(25) yes
C5 2_456 C4 C6 . 106.9(24) yes
N2 . C4 H11 . 101.561 no
C5 2_456 C4 H11 . 109.927 no
C6 . C4 H11 . 111.797 no
N1 . C2 C2 7_455 111.2(6) yes
N1 . C2 C3 . 110.1(14) yes
C2 7_455 C2 C3 . 115.6(14) yes
N1 . C2 H7 . 111.574 no
C2 7_455 C2 H7 . 101.882 no
C3 . C2 H7 . 106.147 no
N2 . C5 C4 2_456 111.3(11) yes
N2 . C5 H13 . 109.191 no
C4 2_456 C5 H13 . 109.079 no
N2 . C5 H12 . 109.172 no
C4 2_456 C5 H12 . 109.982 no
H13 . C5 H12 . 108.003 no
C2 . C3 H8 . 112.540 no
C2 . C3 H9 . 111.763 no
H8 . C3 H9 . 110.190 no
C2 . C3 H10 . 109.227 no
H8 . C3 H10 . 106.449 no
H9 . C3 H10 . 106.337 no
C4 . C6 H14 . 113.188 no
C4 . C6 H15 . 115.577 no
H14 . C6 H15 . 105.104 no
C4 . C6 H16 . 113.027 no
H14 . C6 H16 . 102.866 no
H15 . C6 H16 . 105.926 no

loop_
_geom_bond_atom_site_label_1
_geom_bond_atom_site_label_2
_geom_bond_site_symmetry_2
_geom_bond_distance
_geom_bond_publ_flag
Th1 Th1 4_455 3.8033(2) yes
Th1 Th1 4_555 3.8033(2) yes
Th1 F2 . 2.393(5) yes
Th1 F2 4_455 2.452(5) yes
Th1 F1 . 2.316(5) yes
Th1 F4 . 2.362(5) yes
Th1 F4 4_555 2.436(5) yes
Th1 F5 . 2.394(5) yes
Th1 F5 4_455 2.454(5) yes
Th1 F3 . 2.322(6) yes
Th1 F6 . 2.241(6) yes
O1 H17 . 0.976 no
O1 H17 7_555 0.976 no
N1 C1 . 1.442(15) yes
N1 C2 . 1.487(15) yes
N1 H1 . 1.007 no
N1 H2 . 1.018 no
N2 C4 . 1.449(19) yes
N2 C5 . 1.477(19) yes
N2 H3 . 1.013 no
N2 H4 . 1.014 no
C1 C1 7_455 1.49(2) yes
C1 H6 . 1.007 no
C1 H5 . 1.005 no
C4 C5 2_456 1.498(16) yes
C4 C6 . 1.27(5) yes
C4 H11 . 1.004 no
C2 C2 7_455 1.53(2) yes
C2 C3 . 1.40(3) yes
C2 H7 . 1.010 no
C5 H13 . 1.016 no
C5 H12 . 1.003 no
C3 H8 . 0.995 no
C3 H9 . 0.996 no
C3 H10 . 1.044 no
C6 H14 . 1.050 no
C6 H15 . 1.007 no
C6 H16 . 1.039 no
